data_1531318
loop_
_publ_author_name
'Duraisamy, T.'
'Qualls, J.S.'
'Lachgar, A.'

_publ_section_title
;
 A2 V Nb6 Cl18 (A = Rb, In, Tl): synthesis, crystal structure and magnetic
 properties of a new series of quaternary niobium chloride cluster
 compounds
;
_journal_name_full 'Journal of Solid State Chemistry'
_journal_page_first 227
_journal_page_last 231
_journal_volume 170
_journal_year 2003
_chemical_formula_sum 'Cl18 Nb6 Tl2 V'
_chemical_name_systematic 'Tl2 V (Cl12 (Nb Cl)6)'
_space_group_IT_number 148
_symmetry_space_group_name_Hall '-R 3'
_symmetry_space_group_name_H-M 'R -3 :H'
_cell_angle_alpha 90
_cell_angle_beta 90
_cell_angle_gamma 120
_cell_formula_units_Z 3
_cell_length_a 9.1122
_cell_length_b 9.1122
_cell_length_c 25.178
_cell_volume 1810.499
_citation_journal_id_ASTM JSSCBI
_cod_data_source_file Duraisamy_JSSCBI_2003_1468.cif
_cod_data_source_block Cl18Nb6Tl2V1
_cod_original_formula_sum 'Cl18 Nb6 Tl2 V1'
_cod_database_code 1531318

loop_
_symmetry_equiv_pos_as_xyz
x,y,z
-y,x-y,z
-x+y,-x,z
-x,-y,-z
y,-x+y,-z
x-y,x,-z
x+2/3,y+1/3,z+1/3
-y+2/3,x-y+1/3,z+1/3
-x+y+2/3,-x+1/3,z+1/3
-x+2/3,-y+1/3,-z+1/3
y+2/3,-x+y+1/3,-z+1/3
x-y+2/3,x+1/3,-z+1/3
x+1/3,y+2/3,z+2/3
-y+1/3,x-y+2/3,z+2/3
-x+y+1/3,-x+2/3,z+2/3
-x+1/3,-y+2/3,-z+2/3
y+1/3,-x+y+2/3,-z+2/3
x-y+1/3,x+2/3,-z+2/3

loop_
_atom_site_label
_atom_site_type_symbol
_atom_site_fract_x
_atom_site_fract_y
_atom_site_fract_z
_atom_site_occupancy
_atom_site_U_iso_or_equiv
Tl1 Tl+1 0.6667 0.3333 0.05557 1 0.0
Cl2 Cl-1 0.61995 0.09233 0.16597 1 0.0
Cl1 Cl-1 0.38412 0.90455 0.05508 1 0.0
V1 V+2 0 0 0 1 0.0
Cl3 Cl-1 0.79024 0.03194 0.0579 1 0.0
Nb1 Nb+2 0.53709 0.82637 0.119119 1 0.0
